data_4314880
loop_
_publ_author_name
'Lawrence K. Keniley'
'Lipika Ray'
'Kirill Kovnir'
'Logan A. Dellinger'
'Jordan M. Hoyt'
'Michael Shatruk'

_publ_contact_author_address
;
Department of Chemistry and Biochemistry
Florida State University
Dittmer Bldg Tallahassee
Florida 32306-4390 
USA
;
_publ_contact_author_email shatruk@chem.fsu.edu
_publ_contact_author_fax (850)6454822
_publ_contact_author_name 'Shatruk, Michael'
_publ_contact_author_phone (850)6448281
_publ_section_title
;
 TTF-Annulated Phenanthroline and Unexpected Oxidative Cleavage of the C=C
 Bond in Its Ruthenium(II) Complex
;
_journal_name_full 'Inorganic Chemistry'
_journal_page_first 1307
_journal_page_last 1309
_journal_paper_doi 10.1021/ic902230f
_journal_volume 49
_journal_year 2010
_chemical_formula_moiety 'C18 H10 N2 S6, C H Cl3'
_chemical_formula_sum 'C19 H11 Cl3 N2 S6'
_chemical_formula_weight 566.01
_chemical_name_systematic
; 
 ? 
;
_space_group_IT_number 19
_symmetry_cell_setting orthorhombic
_symmetry_space_group_name_Hall 'P 2ac 2ab'
_symmetry_space_group_name_H-M 'P 21 21 21'
_atom_sites_solution_hydrogens geom
_atom_sites_solution_primary direct
_atom_sites_solution_secondary difmap
_audit_creation_method SHELXL-97
_cell_angle_alpha 90.00
_cell_angle_beta 90.00
_cell_angle_gamma 90.00
_cell_formula_units_Z 4
_cell_length_a 7.1272(12)
_cell_length_b 17.269(3)
_cell_length_c 18.462(3)
_cell_measurement_temperature 173(2)
_cell_volume 2272.3(7)
_computing_cell_refinement 'SMART V5.625 (Bruker, 2000)'
_computing_data_collection 'SMART V5.625 (Bruker, 2000)'
_computing_data_reduction 'SAINT V6.32 (Bruker, 2001)'
_computing_molecular_graphics 'X-Seed (Barbour, 2001)'
_computing_publication_material 'SHELXL-97 (Sheldrick, 1997)'
_computing_structure_refinement 'SHELXL-97 (Sheldrick, 1997)'
_computing_structure_solution 'SHELXS-97 (Sheldrick, 1990)'
_diffrn_ambient_temperature 173(2)
_diffrn_measured_fraction_theta_full 1.000
_diffrn_measured_fraction_theta_max 1.000
_diffrn_measurement_device_type 'Bruker APEX II CCD area-detector'
_diffrn_measurement_method 'profile data from \w scans'
_diffrn_radiation_monochromator graphite
_diffrn_radiation_source 'fine-focus sealed tube'
_diffrn_radiation_type MoK\a
_diffrn_radiation_wavelength 0.71073
_diffrn_reflns_av_R_equivalents 0.1378
_diffrn_reflns_av_sigmaI/netI 0.1261
_diffrn_reflns_limit_h_max 8
_diffrn_reflns_limit_h_min -8
_diffrn_reflns_limit_k_max 21
_diffrn_reflns_limit_k_min -21
_diffrn_reflns_limit_l_max 22
_diffrn_reflns_limit_l_min -23
_diffrn_reflns_number 21876
_diffrn_reflns_theta_full 26.40
_diffrn_reflns_theta_max 26.40
_diffrn_reflns_theta_min 1.61
_exptl_absorpt_coefficient_mu 0.967
_exptl_absorpt_correction_T_max 0.9716
_exptl_absorpt_correction_T_min 0.6985
_exptl_absorpt_correction_type multi-scan
_exptl_absorpt_process_details 'SADABS v2.03 (Bruker, 2003)'
_exptl_crystal_colour red
_exptl_crystal_density_diffrn 1.655
_exptl_crystal_density_method 'not measured'
_exptl_crystal_description needle
_exptl_crystal_F_000 1144
_exptl_crystal_size_max 0.40
_exptl_crystal_size_mid 0.03
_exptl_crystal_size_min 0.03
_refine_diff_density_max 0.354
_refine_diff_density_min -0.385
_refine_diff_density_rms 0.079
_refine_ls_abs_structure_details 'Flack H D (1983), Acta Cryst. A39, 876-881'
_refine_ls_abs_structure_Flack 0.26(13)
_refine_ls_extinction_method none
_refine_ls_goodness_of_fit_ref 0.952
_refine_ls_hydrogen_treatment mixed
_refine_ls_matrix_type full
_refine_ls_number_parameters 322
_refine_ls_number_reflns 4652
_refine_ls_number_restraints 0
_refine_ls_restrained_S_all 0.952
_refine_ls_R_factor_all 0.1359
_refine_ls_R_factor_gt 0.0509
_refine_ls_shift/su_max 0.001
_refine_ls_shift/su_mean 0.000
_refine_ls_structure_factor_coef Fsqd
_refine_ls_weighting_details 'calc w=1/[\s^2^(Fo^2^)+(0.0278P)^2^+0.0000P] where P=(Fo^2^+2Fc^2^)/3'
_refine_ls_weighting_scheme calc
_refine_ls_wR_factor_gt 0.0748
_refine_ls_wR_factor_ref 0.0975
_reflns_number_gt 2451
_reflns_number_total 4652
_reflns_threshold_expression >2sigma(I)
_cod_data_source_file ic902230f_si_002_1.cif
_cod_data_source_block str1
_cod_original_cell_volume 2272.2(7)
_cod_database_code 4314880

loop_
_symmetry_equiv_pos_as_xyz
'x, y, z'
'-x+1/2, -y, z+1/2'
'x+1/2, -y+1/2, -z'
'-x, y+1/2, -z+1/2'

loop_
_atom_site_label
_atom_site_type_symbol
_atom_site_fract_x
_atom_site_fract_y
_atom_site_fract_z
_atom_site_U_iso_or_equiv
_atom_site_adp_type
_atom_site_occupancy
_atom_site_symmetry_multiplicity
_atom_site_calc_flag
_atom_site_refinement_flags
_atom_site_disorder_assembly
_atom_site_disorder_group
Cl1A Cl 0.576(2) 0.9871(7) -0.4644(7) 0.062(3) Uani 0.547(16) 1 d P A -1
Cl1B Cl 0.520(3) 0.9695(11) -0.4745(11) 0.099(5) Uani 0.453(16) 1 d P A -2
Cl2A Cl 0.8884(10) 0.8912(6) -0.5060(3) 0.077(3) Uani 0.547(16) 1 d P A -1
Cl2B Cl 0.9146(8) 0.9486(11) -0.4741(8) 0.117(6) Uani 0.453(16) 1 d P A -2
Cl3A Cl 0.5230(10) 0.8297(4) -0.5080(4) 0.093(3) Uani 0.547(16) 1 d P A -1
Cl3B Cl 0.666(4) 0.8323(5) -0.5290(4) 0.181(9) Uani 0.453(16) 1 d P A -2
S1 S 0.2114(2) 0.66053(8) 0.02243(7) 0.0336(4) Uani 1 1 d . . .
S2 S 0.2098(3) 0.82513(8) 0.06863(7) 0.0354(4) Uani 1 1 d . . .
S3 S 0.2098(3) 0.71161(8) -0.14442(7) 0.0354(4) Uani 1 1 d . . .
S4 S 0.2112(3) 0.87677(8) -0.10187(7) 0.0356(4) Uani 1 1 d . . .
S5 S 0.1961(3) 0.74020(9) -0.30081(7) 0.0394(4) Uani 1 1 d . . .
S6 S 0.1987(3) 0.93712(8) -0.25037(7) 0.0408(4) Uani 1 1 d . . .
N1 N 0.2023(7) 0.5792(2) 0.2932(2) 0.0311(11) Uani 1 1 d . . .
N2 N 0.1954(7) 0.7298(2) 0.3364(2) 0.0284(11) Uani 1 1 d . . .
C1 C 0.2095(8) 0.5058(3) 0.2718(3) 0.0384(14) Uani 1 1 d . . .
H1 H 0.2113 0.4667 0.3080 0.046 Uiso 1 1 calc R . .
C2 C 0.2145(9) 0.4828(3) 0.1992(3) 0.0409(15) Uani 1 1 d . . .
H2 H 0.2192 0.4295 0.1865 0.049 Uiso 1 1 calc R . .
C3 C 0.2125(9) 0.5382(3) 0.1474(3) 0.0352(14) Uani 1 1 d . . .
H3 H 0.2137 0.5237 0.0978 0.042 Uiso 1 1 calc R . .
C4 C 0.2086(8) 0.6172(3) 0.1662(3) 0.0249(12) Uani 1 1 d . . .
C5 C 0.2093(9) 0.6793(3) 0.1155(2) 0.0256(12) Uani 1 1 d . . .
C6 C 0.2058(8) 0.7541(3) 0.1368(3) 0.0241(12) Uani 1 1 d . . .
C7 C 0.2072(9) 0.7751(3) 0.2124(2) 0.0280(13) Uani 1 1 d . . .
C8 C 0.2038(9) 0.8520(3) 0.2373(3) 0.0380(14) Uani 1 1 d . . .
H8 H 0.2051 0.8939 0.2039 0.046 Uiso 1 1 calc R . .
C9 C 0.1985(10) 0.8658(3) 0.3103(3) 0.0406(15) Uani 1 1 d . . .
H9 H 0.1977 0.9173 0.3285 0.049 Uiso 1 1 calc R . .
C10 C 0.1943(9) 0.8025(3) 0.3575(3) 0.0391(15) Uani 1 1 d . . .
H10 H 0.1904 0.8127 0.4080 0.047 Uiso 1 1 calc R . .
C11 C 0.2009(8) 0.7150(3) 0.2638(3) 0.0254(12) Uani 1 1 d . . .
C12 C 0.2041(8) 0.6348(3) 0.2408(3) 0.0233(12) Uani 1 1 d . . .
C13 C 0.2108(9) 0.7581(3) -0.0038(3) 0.0287(13) Uani 1 1 d . . .
C14 C 0.2096(9) 0.7795(3) -0.0736(3) 0.0316(13) Uani 1 1 d . . .
C15 C 0.2019(8) 0.7805(3) -0.2135(3) 0.0289(13) Uani 1 1 d . B .
C16 C 0.2047(9) 0.8549(3) -0.1948(3) 0.0307(13) Uani 1 1 d . B .
C17B C 0.137(5) 0.8195(11) -0.3554(10) 0.038(6) Uani 0.52(4) 1 d P B -3
H17A H 0.1519 0.8057 -0.4070 0.046 Uiso 0.52(4) 1 calc PR B -3
H17B H 0.0037 0.8338 -0.3472 0.046 Uiso 0.52(4) 1 calc PR B -3
C18B C 0.266(5) 0.8895(12) -0.3365(9) 0.038(6) Uani 0.52(4) 1 d P B -3
H18A H 0.2593 0.9279 -0.3763 0.045 Uiso 0.52(4) 1 calc PR B -3
H18B H 0.3970 0.8712 -0.3329 0.045 Uiso 0.52(4) 1 calc PR B -3
C19 C 0.6807(11) 0.8974(4) -0.4638(3) 0.052(2) Uani 1 1 d . . .
H19 H 0.692(9) 0.879(3) -0.414(3) 0.063 Uiso 1 1 d . . .
C17A C 0.252(5) 0.8270(13) -0.3554(10) 0.038(6) Uani 0.48(4) 1 d P B -4
H17C H 0.3876 0.8380 -0.3502 0.046 Uiso 0.48(4) 1 calc PR B -4
H17D H 0.2290 0.8145 -0.4070 0.046 Uiso 0.48(4) 1 calc PR B -4
C18A C 0.147(5) 0.8977(14) -0.3377(10) 0.043(6) Uani 0.48(4) 1 d P B -4
H18C H 0.0115 0.8863 -0.3403 0.052 Uiso 0.48(4) 1 calc PR B -4
H18D H 0.1755 0.9375 -0.3748 0.052 Uiso 0.48(4) 1 calc PR B -4

loop_
_atom_site_aniso_label
_atom_site_aniso_U_11
_atom_site_aniso_U_22
_atom_site_aniso_U_33
_atom_site_aniso_U_23
_atom_site_aniso_U_13
_atom_site_aniso_U_12
Cl1A 0.093(8) 0.050(3) 0.043(3) 0.009(2) 0.015(4) 0.018(4)
Cl1B 0.077(8) 0.118(13) 0.101(9) 0.063(8) 0.021(6) 0.037(7)
Cl2A 0.052(3) 0.123(7) 0.055(3) 0.039(4) 0.019(2) 0.023(4)
Cl2B 0.057(3) 0.184(13) 0.109(8) 0.106(9) -0.024(4) -0.017(5)
Cl3A 0.116(5) 0.121(4) 0.042(4) -0.022(3) -0.023(3) -0.032(4)
Cl3B 0.41(3) 0.087(5) 0.045(4) -0.028(3) 0.015(8) 0.014(10)
S1 0.0449(9) 0.0363(8) 0.0196(7) 0.0021(6) -0.0001(9) -0.0011(9)
S2 0.0470(9) 0.0368(8) 0.0224(8) 0.0049(7) 0.0009(9) 0.0009(9)
S3 0.0466(9) 0.0385(9) 0.0211(7) 0.0063(6) -0.0001(9) 0.0017(10)
S4 0.0481(10) 0.0368(9) 0.0218(8) 0.0041(6) 0.0006(9) 0.0000(9)
S5 0.0471(10) 0.0492(10) 0.0219(8) 0.0009(7) -0.0013(9) 0.0040(10)
S6 0.0490(9) 0.0451(9) 0.0282(8) 0.0108(7) -0.0028(10) -0.0031(10)
N1 0.032(3) 0.039(3) 0.022(2) 0.006(2) 0.003(3) 0.002(3)
N2 0.033(3) 0.032(3) 0.020(2) -0.001(2) -0.002(3) 0.005(3)
C1 0.042(3) 0.039(4) 0.035(3) 0.014(3) 0.003(4) 0.001(4)
C2 0.052(4) 0.029(3) 0.041(4) -0.002(3) -0.010(4) -0.006(4)
C3 0.053(4) 0.029(3) 0.024(3) -0.004(3) -0.005(4) -0.009(4)
C4 0.020(3) 0.033(3) 0.022(3) 0.002(2) -0.003(3) -0.005(3)
C5 0.025(3) 0.030(3) 0.022(3) -0.002(2) -0.003(3) 0.001(3)
C6 0.024(3) 0.029(3) 0.019(3) 0.004(2) 0.001(3) -0.002(3)
C7 0.025(3) 0.039(3) 0.019(3) 0.004(3) 0.006(3) 0.001(3)
C8 0.041(3) 0.033(4) 0.040(4) 0.003(3) 0.004(4) 0.014(4)
C9 0.062(4) 0.031(3) 0.029(3) -0.001(3) 0.002(4) 0.001(4)
C10 0.047(4) 0.047(4) 0.023(3) -0.005(3) -0.003(4) 0.004(4)
C11 0.024(3) 0.036(3) 0.017(3) 0.007(2) 0.004(3) 0.005(3)
C12 0.018(3) 0.032(3) 0.020(3) 0.005(2) -0.002(3) 0.002(3)
C13 0.029(3) 0.032(3) 0.026(3) -0.001(2) 0.003(3) 0.000(3)
C14 0.028(3) 0.039(3) 0.028(3) 0.006(3) -0.002(3) 0.005(3)
C15 0.025(3) 0.038(4) 0.023(3) 0.005(3) 0.000(3) 0.000(4)
C16 0.028(3) 0.045(4) 0.019(3) 0.004(3) -0.002(3) -0.002(4)
C17B 0.026(13) 0.060(13) 0.030(8) 0.018(7) -0.010(10) 0.000(11)
C18B 0.047(14) 0.042(10) 0.024(7) 0.016(7) -0.003(11) -0.005(13)
C19 0.066(5) 0.061(5) 0.029(4) 0.002(3) 0.001(4) 0.022(4)
C17A 0.035(15) 0.060(13) 0.019(8) 0.011(8) -0.002(10) -0.007(12)
C18A 0.039(14) 0.061(14) 0.030(9) 0.001(8) -0.013(11) 0.017(13)

loop_
_atom_type_symbol
_atom_type_description
_atom_type_scat_dispersion_real
_atom_type_scat_dispersion_imag
_atom_type_scat_source
C C 0.0033 0.0016 'International Tables Vol C Tables 4.2.6.8 and 6.1.1.4'
H H 0.0000 0.0000 'International Tables Vol C Tables 4.2.6.8 and 6.1.1.4'
N N 0.0061 0.0033 'International Tables Vol C Tables 4.2.6.8 and 6.1.1.4'
S S 0.1246 0.1234 'International Tables Vol C Tables 4.2.6.8 and 6.1.1.4'
Cl Cl 0.1484 0.1585 'International Tables Vol C Tables 4.2.6.8 and 6.1.1.4'

loop_
_geom_angle_atom_site_label_1
_geom_angle_atom_site_label_2
_geom_angle_atom_site_label_3
_geom_angle
_geom_angle_site_symmetry_1
_geom_angle_site_symmetry_3
_geom_angle_publ_flag
C5 S1 C13 95.4(2) . . ?
C6 S2 C13 94.9(2) . . ?
C15 S3 C14 95.1(2) . . ?
C16 S4 C14 94.8(2) . . ?
C17B S5 C15 102.9(7) . . ?
C17B S5 C17A 26.5(4) . . ?
C15 S5 C17A 100.0(7) . . ?
C16 S6 C18A 103.0(8) . . ?
C16 S6 C18B 97.9(6) . . ?
C18A S6 C18B 27.1(5) . . ?
C1 N1 C12 117.5(4) . . ?
C10 N2 C11 118.1(5) . . ?
N1 C1 C2 123.8(5) . . ?
C3 C2 C1 118.4(5) . . ?
C2 C3 C4 120.8(5) . . ?
C3 C4 C12 116.7(5) . . ?
C3 C4 C5 124.6(5) . . ?
C12 C4 C5 118.6(4) . . ?
C6 C5 C4 121.9(4) . . ?
C6 C5 S1 117.7(4) . . ?
C4 C5 S1 120.4(4) . . ?
C5 C6 C7 121.5(4) . . ?
C5 C6 S2 117.3(4) . . ?
C7 C6 S2 121.2(4) . . ?
C11 C7 C8 118.4(5) . . ?
C11 C7 C6 117.9(5) . . ?
C8 C7 C6 123.6(5) . . ?
C9 C8 C7 119.1(5) . . ?
C8 C9 C10 118.6(5) . . ?
N2 C10 C9 124.2(5) . . ?
N2 C11 C7 121.7(5) . . ?
N2 C11 C12 117.9(4) . . ?
C7 C11 C12 120.4(4) . . ?
N1 C12 C4 122.7(5) . . ?
N1 C12 C11 117.8(4) . . ?
C4 C12 C11 119.5(4) . . ?
C14 C13 S1 122.0(4) . . ?
C14 C13 S2 123.2(4) . . ?
S1 C13 S2 114.8(3) . . ?
C13 C14 S3 122.2(4) . . ?
C13 C14 S4 123.2(4) . . ?
S3 C14 S4 114.6(3) . . ?
C16 C15 S3 117.8(4) . . ?
C16 C15 S5 128.5(4) . . ?
S3 C15 S5 113.7(3) . . ?
C15 C16 S6 129.0(4) . . ?
C15 C16 S4 117.5(4) . . ?
S6 C16 S4 113.5(3) . . ?
C18B C17B S5 110(2) . . ?
C17B C18B S6 113(2) . . ?
Cl3B C19 Cl2A 71.1(7) . . ?
Cl3B C19 Cl1B 111.8(8) . . ?
Cl2A C19 Cl1B 125.8(8) . . ?
Cl3B C19 Cl1A 125.6(7) . . ?
Cl2A C19 Cl1A 115.9(6) . . ?
Cl1B C19 Cl1A 18.0(9) . . ?
Cl3B C19 Cl3A 36.3(7) . . ?
Cl2A C19 Cl3A 107.3(4) . . ?
Cl1B C19 Cl3A 90.2(7) . . ?
Cl1A C19 Cl3A 108.0(6) . . ?
Cl3B C19 Cl2B 107.5(6) . . ?
Cl2A C19 Cl2B 37.5(4) . . ?
Cl1B C19 Cl2B 103.7(7) . . ?
Cl1A C19 Cl2B 87.7(7) . . ?
Cl3A C19 Cl2B 143.1(6) . . ?
C18A C17A S5 116(2) . . ?
C17A C18A S6 115(2) . . ?

loop_
_geom_bond_atom_site_label_1
_geom_bond_atom_site_label_2
_geom_bond_distance
_geom_bond_site_symmetry_2
_geom_bond_publ_flag
Cl1A C19 1.719(15) . ?
Cl1B C19 1.70(2) . ?
Cl2A C19 1.676(9) . ?
Cl2B C19 1.896(11) . ?
Cl3A C19 1.815(9) . ?
Cl3B C19 1.651(9) . ?
S1 C5 1.749(5) . ?
S1 C13 1.754(5) . ?
S2 C6 1.759(5) . ?
S2 C13 1.768(5) . ?
S3 C15 1.746(5) . ?
S3 C14 1.756(5) . ?
S4 C16 1.757(5) . ?
S4 C14 1.759(5) . ?
S5 C17B 1.752(17) . ?
S5 C15 1.756(5) . ?
S5 C17A 1.85(2) . ?
S6 C16 1.753(5) . ?
S6 C18A 1.79(2) . ?
S6 C18B 1.85(2) . ?
N1 C1 1.328(6) . ?
N1 C12 1.364(6) . ?
N2 C10 1.315(6) . ?
N2 C11 1.364(5) . ?
C1 C2 1.399(7) . ?
C2 C3 1.353(6) . ?
C3 C4 1.407(7) . ?
C4 C12 1.411(6) . ?
C4 C5 1.423(6) . ?
C5 C6 1.350(6) . ?
C6 C7 1.442(6) . ?
C7 C11 1.406(6) . ?
C7 C8 1.406(6) . ?
C8 C9 1.370(7) . ?
C9 C10 1.397(7) . ?
C11 C12 1.449(6) . ?
C13 C14 1.340(6) . ?
C15 C16 1.330(6) . ?
C17B C18B 1.56(5) . ?
C17A C18A 1.47(5) . ?
